data_7123315
loop_
_publ_author_name
'Sindt, Ammon J.'
'Smith, Mark D.'
'Berens, Samuel'
'Vasenkov, Sergey'
'Bowers, Clifford'
'Shimizu, Linda S.'

_publ_section_title
;
 Single-crystal-to-single-crystal guest exchange in columnar assembled
 brominated triphenylamine bis-urea macrocycles
;
_journal_name_full 'Chemical Communications'
_journal_paper_doi 10.1039/C9CC01725A
_journal_year 2019
_chemical_formula_moiety 'C42 H36 Br2 N6 O2, 0.5(C6 H5 I)'
_chemical_formula_sum 'C44.98 H38.48 Br2 I0.5 N6 O2'
_chemical_formula_weight 917.63
_space_group_crystal_system monoclinic
_space_group_IT_number 14
_space_group_name_Hall '-P 2ybc'
_space_group_name_H-M_alt 'P 1 21/c 1'
_symmetry_space_group_name_Hall '-P 2ybc'
_symmetry_space_group_name_H-M 'P 1 21/c 1'
_atom_sites_solution_hydrogens mixed
_atom_sites_solution_primary dual
_audit_creation_date 2018-10-04
_audit_creation_method
;
Olex2 1.2
(compiled 2018.05.29 svn.r3508 for OlexSys, GUI svn.r5506)
;
_audit_update_record
;
2019-02-25 deposited with the CCDC.    2019-04-18 downloaded from the CCDC.
;
_cell_angle_alpha 90
_cell_angle_beta 100.071(2)
_cell_angle_gamma 90
_cell_formula_units_Z 2
_cell_length_a 15.8680(5)
_cell_length_b 4.6477(2)
_cell_length_c 26.6829(9)
_cell_measurement_reflns_used 9941
_cell_measurement_temperature 100(2)
_cell_measurement_theta_max 26.355
_cell_measurement_theta_min 2.607
_cell_volume 1937.53(12)
_computing_cell_refinement 'SAINT+ Ver. 8.38A (Bruker-AXS, 2016)'
_computing_data_collection 'Bruker APEX3 v2016.5-0 (Bruker, 2016)'
_computing_data_reduction 'SAINT+ Ver. 8.38A (Bruker-AXS, 2016)'
_computing_molecular_graphics 'Olex2 (Dolomanov et al., 2009)'
_computing_publication_material 'Olex2 (Dolomanov et al., 2009)'
_computing_structure_refinement 'XL (Sheldrick, 2008)'
_computing_structure_solution 'XT (Sheldrick, 2015)'
_diffrn_ambient_temperature 100(2)
_diffrn_detector 'Bruker PHOTON-100 area detector'
_diffrn_detector_area_resol_mean 10.4
_diffrn_detector_type 'CMOS area detector'
_diffrn_measured_fraction_theta_full 0.999
_diffrn_measured_fraction_theta_max 0.999
_diffrn_measurement_device 'three-circle diffractometer'
_diffrn_measurement_device_type 'Bruker D8 QUEST'
_diffrn_measurement_method '\w and \f scans'
_diffrn_radiation_monochromator 'mirror optics'
_diffrn_radiation_probe x-ray
_diffrn_radiation_type MoK\a
_diffrn_radiation_wavelength 0.71073
_diffrn_reflns_av_R_equivalents 0.0607
_diffrn_reflns_av_unetI/netI 0.0270
_diffrn_reflns_Laue_measured_fraction_full 0.999
_diffrn_reflns_Laue_measured_fraction_max 0.999
_diffrn_reflns_limit_h_max 19
_diffrn_reflns_limit_h_min -19
_diffrn_reflns_limit_k_max 5
_diffrn_reflns_limit_k_min -5
_diffrn_reflns_limit_l_max 33
_diffrn_reflns_limit_l_min -33
_diffrn_reflns_number 37894
_diffrn_reflns_point_group_measured_fraction_full 0.999
_diffrn_reflns_point_group_measured_fraction_max 0.999
_diffrn_reflns_theta_full 26.384
_diffrn_reflns_theta_max 26.384
_diffrn_reflns_theta_min 1.303
_diffrn_source 'microfocus sealed X-ray tube'
_diffrn_source_type 'Incoatec I\ms'
_diffrn_standards_number 0
_exptl_absorpt_coefficient_mu 2.534
_exptl_absorpt_correction_T_max 0.7454
_exptl_absorpt_correction_T_min 0.6707
_exptl_absorpt_correction_type multi-scan
_exptl_absorpt_process_details
;
SADABS-2016/2 (Bruker,2016/2) was used for absorption correction.
wR2(int) was 0.0969 before and 0.0572 after correction.
The Ratio of minimum to maximum transmission is 0.8998.
The \l/2 correction factor is Not present.
;
_exptl_crystal_colour colourless
_exptl_crystal_colour_primary colourless
_exptl_crystal_density_diffrn 1.573
_exptl_crystal_description needle
_exptl_crystal_F_000 925
_exptl_crystal_size_max 0.22
_exptl_crystal_size_mid 0.05
_exptl_crystal_size_min 0.03
_refine_diff_density_max 0.673
_refine_diff_density_min -0.458
_refine_diff_density_rms 0.072
_refine_ls_extinction_method none
_refine_ls_goodness_of_fit_ref 1.050
_refine_ls_hydrogen_treatment mixed
_refine_ls_matrix_type full
_refine_ls_number_parameters 281
_refine_ls_number_reflns 3962
_refine_ls_number_restraints 90
_refine_ls_restrained_S_all 1.057
_refine_ls_R_factor_all 0.0473
_refine_ls_R_factor_gt 0.0369
_refine_ls_shift/su_max 0.002
_refine_ls_shift/su_mean 0.000
_refine_ls_structure_factor_coef Fsqd
_refine_ls_weighting_details 'w=1/[\s^2^(Fo^2^)+(0.0320P)^2^+3.9374P] where P=(Fo^2^+2Fc^2^)/3'
_refine_ls_weighting_scheme calc
_refine_ls_wR_factor_gt 0.0840
_refine_ls_wR_factor_ref 0.0889
_reflns_Friedel_coverage 0.000
_reflns_number_gt 3372
_reflns_number_total 3962
_reflns_threshold_expression 'I > 2\s(I)'
_cod_data_source_file c9cc01725a2.cif
_cod_data_source_block brnph3dmc_i
_cod_depositor_comments
;
The following automatic conversions were performed:

'_diffrn_radiation_probe' value 'X-ray' changed to 'x-ray' according
to
/home/data/users/saulius/crontab/automatic-downloads/rss-feeds/RSC/lib/dictionaries/cif_core.dic
dictionary named 'cif_core.dic' version 2.4.2 from 2011-04-26.

Automatic conversion script
Id: cif_fix_values 4973 2017-02-22 13:04:09Z antanas 
;
_cod_original_formula_sum 'C44.98 H38.48 Br2 I0.50 N6 O2'
_cod_database_code 7123315
_shelx_shelxl_version_number 2018/3
_shelx_space_group_comment
;
The symmetry employed for this shelxl refinement is uniquely defined
by the following loop, which should always be used as a source of
symmetry information in preference to the above space-group names.
They are only intended as comments.
;
_shelx_estimated_absorpt_t_max 0.928
_shelx_estimated_absorpt_t_min 0.606
_olex2_refinement_description
;
1. Fixed Uiso
 At 1.2 times of:
  All C(H) groups, All C(H,H) groups
2. Restrained distances
 I1S-C1S
 2.1 with sigma of 0.01
 C7S-I2S
 2.1 with sigma of 0.01
 N2-H2 = N1-H1
 0.84 with sigma of 0.02
 C8S-I2S \\sim C12S-I2S
 with sigma of 0.01
 C2S-I1S \\sim C6S-I1S
 with sigma of 0.01
3. Uiso/Uaniso restraints and constraints
Uanis(I2S) \\sim Ueq, Uanis(I1S) \\sim Ueq: with sigma of 0.0075 and sigma for
terminal atoms of 0.015
Uanis(C9S) \\sim Ueq, Uanis(C10S) \\sim Ueq, Uanis(C11S) \\sim Ueq, Uanis(C5S)
\\sim Ueq, Uanis(C12S) \\sim Ueq, Uanis(C6S) \\sim Ueq, Uanis(C1S) \\sim Ueq,
Uanis(C7S) \\sim Ueq, Uanis(C2S) \\sim Ueq, Uanis(C8S) \\sim Ueq, Uanis(C3S)
\\sim Ueq, Uanis(C4S) \\sim Ueq: with sigma of 0.015 and sigma for terminal
atoms of 0.02
Uanis(C7S) = Uanis(C8S) = Uanis(C9S) = Uanis(C10S) = Uanis(C11S) = Uanis(C12S)
= Uanis(C1S) = Uanis(C2S) = Uanis(C3S) = Uanis(C4S) = Uanis(C5S) = Uanis(C6S)
4. Others
 Sof(C7S)=Sof(C8S)=Sof(H8S)=Sof(C9S)=Sof(H9S)=Sof(C10S)=Sof(H10S)=Sof(C11S)=
 Sof(H11S)=Sof(C12S)=Sof(H12S)=Sof(I2S)=FVAR(1)
 Sof(C1S)=Sof(C2S)=Sof(H2S)=Sof(C3S)=Sof(H3S)=Sof(C4S)=Sof(H4S)=Sof(C5S)=
 Sof(H5S)=Sof(C6S)=Sof(H6S)=Sof(I1S)=FVAR(2)
5.a Secondary CH2 refined with riding coordinates:
 C2(H2A,H2B), C21(H21A,H21B)
5.b Aromatic/amide H refined with riding coordinates:
 C4(H4), C5(H5), C7(H7), C8(H8), C10(H10), C11(H11), C13(H13), C14(H14),
 C16(H16), C17(H17), C19(H19), C20(H20), C8S(H8S), C9S(H9S), C10S(H10S),
 C11S(H11S), C12S(H12S), C2S(H2S), C3S(H3S), C4S(H4S), C5S(H5S), C6S(H6S)
5.c Fitted hexagon refined as free rotating group:
 C7S(C8S,C9S,C10S,C11S,C12S), C1S(C2S,C3S,C4S,C5S,C6S)
;
_olex2_submission_special_instructions 'No special instructions were received'

loop_
_space_group_symop_operation_xyz
'x, y, z'
'-x, y+1/2, -z+1/2'
'-x, -y, -z'
'x, -y-1/2, z-1/2'

loop_
_atom_site_label
_atom_site_type_symbol
_atom_site_fract_x
_atom_site_fract_y
_atom_site_fract_z
_atom_site_U_iso_or_equiv
_atom_site_adp_type
_atom_site_occupancy
_atom_site_site_symmetry_order
_atom_site_calc_flag
_atom_site_refinement_flags_posn
_atom_site_refinement_flags_adp
_atom_site_refinement_flags_occupancy
_atom_site_disorder_assembly
_atom_site_disorder_group
Br1 Br 1.17811(2) 0.88229(8) 0.72161(2) 0.03074(11) Uani 1 1 d . . . . .
O1 O 0.60002(12) 0.8611(4) 0.33808(7) 0.0227(4) Uani 1 1 d . . . . .
N1 N 0.53235(14) 0.4316(5) 0.32091(9) 0.0192(5) Uani 1 1 d D . . . .
H1 H 0.5380(19) 0.256(4) 0.3236(12) 0.023(8) Uiso 1 1 d D . . . .
N2 N 0.67203(13) 0.4446(5) 0.35997(9) 0.0169(5) Uani 1 1 d D . . . .
H2 H 0.6687(17) 0.269(4) 0.3590(10) 0.011(7) Uiso 1 1 d D . . . .
N3 N 0.82552(14) 0.6777(6) 0.59602(8) 0.0238(5) Uani 1 1 d . . . . .
C1 C 0.60130(15) 0.5949(6) 0.33945(9) 0.0150(5) Uani 1 1 d . . . . .
C2 C 0.75397(15) 0.5829(6) 0.37800(10) 0.0182(5) Uani 1 1 d . . . . .
H2A H 0.753497 0.776401 0.362427 0.022 Uiso 1 1 calc R . . . .
H2B H 0.799653 0.469533 0.366285 0.022 Uiso 1 1 calc R . . . .
C3 C 0.77541(15) 0.6138(6) 0.43533(10) 0.0176(5) Uani 1 1 d . . . . .
C4 C 0.85053(17) 0.5060(7) 0.46317(10) 0.0216(6) Uani 1 1 d . . . . .
H4 H 0.890590 0.413600 0.445929 0.026 Uiso 1 1 calc R . . . .
C5 C 0.86850(17) 0.5304(7) 0.51582(10) 0.0238(6) Uani 1 1 d . . . . .
H5 H 0.920725 0.456300 0.534116 0.029 Uiso 1 1 calc R . . . .
C6 C 0.81056(16) 0.6626(6) 0.54193(10) 0.0199(6) Uani 1 1 d . . . . .
C7 C 0.73619(17) 0.7778(7) 0.51403(11) 0.0255(6) Uani 1 1 d . . . . .
H7 H 0.696762 0.874574 0.531145 0.031 Uiso 1 1 calc R . . . .
C8 C 0.71887(17) 0.7532(7) 0.46168(11) 0.0242(6) Uani 1 1 d . . . . .
H8 H 0.667473 0.832792 0.443297 0.029 Uiso 1 1 calc R . . . .
C9 C 0.90888(16) 0.7156(6) 0.62386(10) 0.0200(6) Uani 1 1 d . . . . .
C10 C 0.96589(19) 0.9036(7) 0.60677(11) 0.0269(6) Uani 1 1 d . . . . .
H10 H 0.949313 1.001484 0.575338 0.032 Uiso 1 1 calc R . . . .
C11 C 1.04622(19) 0.9495(7) 0.63498(11) 0.0278(7) Uani 1 1 d . . . . .
H11 H 1.084699 1.078990 0.623133 0.033 Uiso 1 1 calc R . . . .
C12 C 1.07039(16) 0.8063(6) 0.68047(10) 0.0212(6) Uani 1 1 d . . . . .
C13 C 1.01607(17) 0.6131(7) 0.69747(10) 0.0239(6) Uani 1 1 d . . . . .
H13 H 1.033670 0.512459 0.728525 0.029 Uiso 1 1 calc R . . . .
C14 C 0.93561(17) 0.5664(7) 0.66903(10) 0.0241(6) Uani 1 1 d . . . . .
H14 H 0.898267 0.431097 0.680457 0.029 Uiso 1 1 calc R . . . .
C15 C 0.75617(16) 0.6260(6) 0.62251(10) 0.0208(6) Uani 1 1 d . . . . .
C16 C 0.74907(17) 0.7799(7) 0.66569(10) 0.0258(6) Uani 1 1 d . . . . .
H16 H 0.789787 0.925234 0.677572 0.031 Uiso 1 1 calc R . . . .
C17 C 0.68238(16) 0.7233(7) 0.69201(10) 0.0240(6) Uani 1 1 d . . . . .
H17 H 0.678845 0.829607 0.721981 0.029 Uiso 1 1 calc R . . . .
C18 C 0.62156(16) 0.5172(6) 0.67566(10) 0.0189(5) Uani 1 1 d . . . . .
C19 C 0.6285(2) 0.3682(8) 0.63154(13) 0.0386(8) Uani 1 1 d . . . . .
H19 H 0.586627 0.227718 0.618957 0.046 Uiso 1 1 calc R . . . .
C20 C 0.6951(2) 0.4195(7) 0.60543(13) 0.0386(8) Uani 1 1 d . . . . .
H20 H 0.698891 0.312243 0.575595 0.046 Uiso 1 1 calc R . . . .
C21 C 0.54968(16) 0.4537(6) 0.70393(10) 0.0202(6) Uani 1 1 d . . . . .
H21A H 0.544532 0.242667 0.707404 0.024 Uiso 1 1 calc R . . . .
H21B H 0.563916 0.536052 0.738597 0.024 Uiso 1 1 calc R . . . .
C7S C 0.5027(19) 0.339(3) 0.5089(7) 0.044(2) Uani 0.0913(19) 1 d D U P A -1
C8S C 0.486(3) 0.113(3) 0.5400(9) 0.044(2) Uani 0.0913(19) 1 d DG U P A -1
H8S H 0.474037 0.151722 0.572953 0.053 Uiso 0.0913(19) 1 calc R . P A -1
C9S C 0.488(3) -0.169(3) 0.5229(12) 0.044(2) Uani 0.0913(19) 1 d G U P A -1
H9S H 0.476347 -0.323177 0.544102 0.053 Uiso 0.0913(19) 1 calc R . P A -1
C10S C 0.505(2) -0.225(3) 0.4746(11) 0.044(2) Uani 0.0913(19) 1 d G U P A -1
H10S H 0.506391 -0.418189 0.462921 0.053 Uiso 0.0913(19) 1 calc R . P A -1
C11S C 0.522(2) 0.000(4) 0.4435(9) 0.044(2) Uani 0.0913(19) 1 d G U P A -1
H11S H 0.534125 -0.038303 0.410592 0.053 Uiso 0.0913(19) 1 calc R . P A -1
C12S C 0.521(3) 0.282(4) 0.4607(8) 0.044(2) Uani 0.0913(19) 1 d DG U P A -1
H12S H 0.531814 0.436599 0.439442 0.053 Uiso 0.0913(19) 1 calc R . P A -1
I2S I 0.4887(4) 0.759(3) 0.5319(3) 0.103(3) Uani 0.0913(19) 1 d D U P A -1
C1S C 0.5016(19) 0.512(2) 0.5001(7) 0.044(2) Uani 0.1565(18) 1 d D U P B -2
C2S C 0.4864(13) 0.340(3) 0.5401(6) 0.044(2) Uani 0.1565(18) 1 d DG U P B -2
H2S H 0.473650 0.425046 0.570236 0.053 Uiso 0.1565(18) 1 calc R . P B -2
C3S C 0.4899(14) 0.042(3) 0.5360(7) 0.044(2) Uani 0.1565(18) 1 d G U P B -2
H3S H 0.479440 -0.076222 0.563373 0.053 Uiso 0.1565(18) 1 calc R . P B -2
C4S C 0.5085(17) -0.083(2) 0.4919(8) 0.044(2) Uani 0.1565(18) 1 d G U P B -2
H4S H 0.510879 -0.286932 0.489152 0.053 Uiso 0.1565(18) 1 calc R . P B -2
C5S C 0.5238(14) 0.089(3) 0.4519(6) 0.044(2) Uani 0.1565(18) 1 d G U P B -2
H5S H 0.536529 0.003625 0.421793 0.053 Uiso 0.1565(18) 1 calc R . P B -2
C6S C 0.5203(17) 0.387(3) 0.4560(6) 0.044(2) Uani 0.1565(18) 1 d DG U P B -2
H6S H 0.530739 0.504895 0.428655 0.053 Uiso 0.1565(18) 1 calc R . P B -2
I1S I 0.4972(14) 0.963(3) 0.5059(7) 0.067(4) Uani 0.1565(18) 1 d D U P B -2

loop_
_atom_site_aniso_label
_atom_site_aniso_U_11
_atom_site_aniso_U_22
_atom_site_aniso_U_33
_atom_site_aniso_U_23
_atom_site_aniso_U_13
_atom_site_aniso_U_12
Br1 0.02526(16) 0.0492(2) 0.01862(15) -0.00698(14) 0.00606(11) -0.01084(14)
O1 0.0213(9) 0.0155(10) 0.0294(11) -0.0004(8) -0.0014(8) -0.0007(8)
N1 0.0138(10) 0.0170(13) 0.0247(12) -0.0002(10) -0.0020(9) 0.0001(9)
N2 0.0137(10) 0.0163(12) 0.0198(11) -0.0016(9) 0.0000(8) -0.0012(9)
N3 0.0168(11) 0.0399(15) 0.0153(11) 0.0011(10) 0.0047(9) 0.0009(10)
C1 0.0162(12) 0.0201(14) 0.0090(11) -0.0011(10) 0.0031(9) -0.0003(10)
C2 0.0120(11) 0.0256(15) 0.0173(12) -0.0006(11) 0.0034(9) -0.0020(11)
C3 0.0132(11) 0.0206(13) 0.0190(13) -0.0018(11) 0.0029(10) -0.0032(11)
C4 0.0165(13) 0.0302(15) 0.0199(14) 0.0028(12) 0.0081(10) 0.0056(11)
C5 0.0184(13) 0.0335(17) 0.0190(14) 0.0054(12) 0.0016(10) 0.0076(12)
C6 0.0188(12) 0.0267(15) 0.0150(12) -0.0001(11) 0.0046(10) -0.0010(11)
C7 0.0192(13) 0.0348(17) 0.0227(14) -0.0074(13) 0.0045(11) 0.0055(12)
C8 0.0159(13) 0.0322(16) 0.0228(14) -0.0070(13) -0.0013(10) 0.0065(12)
C9 0.0175(13) 0.0277(15) 0.0160(13) -0.0042(11) 0.0064(10) 0.0017(11)
C10 0.0352(16) 0.0268(16) 0.0177(13) 0.0054(12) 0.0020(12) -0.0028(13)
C11 0.0319(15) 0.0286(17) 0.0236(15) 0.0002(12) 0.0066(12) -0.0126(13)
C12 0.0169(12) 0.0294(16) 0.0186(13) -0.0071(11) 0.0067(10) -0.0006(11)
C13 0.0191(13) 0.0357(16) 0.0178(13) 0.0048(13) 0.0059(10) 0.0026(12)
C14 0.0179(13) 0.0348(17) 0.0216(14) 0.0076(12) 0.0092(11) 0.0000(12)
C15 0.0183(12) 0.0280(15) 0.0169(12) 0.0023(12) 0.0052(10) 0.0041(12)
C16 0.0130(12) 0.0425(18) 0.0215(14) -0.0079(13) 0.0016(10) -0.0056(12)
C17 0.0165(13) 0.0382(17) 0.0171(13) -0.0084(12) 0.0022(10) 0.0000(12)
C18 0.0151(12) 0.0234(14) 0.0171(13) 0.0032(11) 0.0001(10) 0.0034(11)
C19 0.0487(19) 0.0355(18) 0.0366(18) -0.0152(16) 0.0211(15) -0.0243(16)
C20 0.056(2) 0.0343(19) 0.0322(17) -0.0150(15) 0.0257(16) -0.0174(16)
C21 0.0139(12) 0.0282(15) 0.0176(13) 0.0032(11) 0.0004(10) 0.0006(11)
C7S 0.026(3) 0.057(4) 0.045(4) 0.002(4) -0.002(3) 0.000(4)
C8S 0.026(3) 0.057(4) 0.045(4) 0.002(4) -0.002(3) 0.000(4)
C9S 0.026(3) 0.057(4) 0.045(4) 0.002(4) -0.002(3) 0.000(4)
C10S 0.026(3) 0.057(4) 0.045(4) 0.002(4) -0.002(3) 0.000(4)
C11S 0.026(3) 0.057(4) 0.045(4) 0.002(4) -0.002(3) 0.000(4)
C12S 0.026(3) 0.057(4) 0.045(4) 0.002(4) -0.002(3) 0.000(4)
I2S 0.039(2) 0.192(7) 0.071(3) 0.001(4) -0.010(2) 0.027(4)
C1S 0.026(3) 0.057(4) 0.045(4) 0.002(4) -0.002(3) 0.000(4)
C2S 0.026(3) 0.057(4) 0.045(4) 0.002(4) -0.002(3) 0.000(4)
C3S 0.026(3) 0.057(4) 0.045(4) 0.002(4) -0.002(3) 0.000(4)
C4S 0.026(3) 0.057(4) 0.045(4) 0.002(4) -0.002(3) 0.000(4)
C5S 0.026(3) 0.057(4) 0.045(4) 0.002(4) -0.002(3) 0.000(4)
C6S 0.026(3) 0.057(4) 0.045(4) 0.002(4) -0.002(3) 0.000(4)
I1S 0.019(2) 0.113(7) 0.065(8) -0.059(6) -0.002(4) 0.014(5)

loop_
_atom_type_symbol
_atom_type_description
_atom_type_scat_dispersion_real
_atom_type_scat_dispersion_imag
_atom_type_scat_source
C C 0.0033 0.0016 'International Tables Vol C Tables 4.2.6.8 and 6.1.1.4'
H H 0.0000 0.0000 'International Tables Vol C Tables 4.2.6.8 and 6.1.1.4'
Br Br -0.2901 2.4595 'International Tables Vol C Tables 4.2.6.8 and 6.1.1.4'
I I -0.4742 1.8119 'International Tables Vol C Tables 4.2.6.8 and 6.1.1.4'
N N 0.0061 0.0033 'International Tables Vol C Tables 4.2.6.8 and 6.1.1.4'
O O 0.0106 0.0060 'International Tables Vol C Tables 4.2.6.8 and 6.1.1.4'

loop_
_geom_angle_atom_site_label_1
_geom_angle_atom_site_label_2
_geom_angle_atom_site_label_3
_geom_angle
_geom_angle_site_symmetry_1
_geom_angle_site_symmetry_3
C1 N1 H1 117(2) . .
C1 N1 C21 124.3(2) . 3_666
C21 N1 H1 119(2) 3_666 .
C1 N2 H2 117(2) . .
C1 N2 C2 122.4(2) . .
C2 N2 H2 120(2) . .
C6 N3 C15 119.2(2) . .
C9 N3 C6 121.0(2) . .
C9 N3 C15 119.6(2) . .
O1 C1 N1 122.8(2) . .
O1 C1 N2 122.4(2) . .
N1 C1 N2 114.8(2) . .
N2 C2 H2A 108.8 . .
N2 C2 H2B 108.8 . .
N2 C2 C3 113.9(2) . .
H2A C2 H2B 107.7 . .
C3 C2 H2A 108.8 . .
C3 C2 H2B 108.8 . .
C4 C3 C2 121.9(2) . .
C4 C3 C8 117.9(2) . .
C8 C3 C2 120.2(2) . .
C3 C4 H4 119.4 . .
C3 C4 C5 121.3(2) . .
C5 C4 H4 119.4 . .
C4 C5 H5 119.8 . .
C4 C5 C6 120.4(2) . .
C6 C5 H5 119.8 . .
C5 C6 N3 121.5(2) . .
C7 C6 N3 120.0(2) . .
C7 C6 C5 118.5(2) . .
C6 C7 H7 119.6 . .
C8 C7 C6 120.7(3) . .
C8 C7 H7 119.6 . .
C3 C8 H8 119.4 . .
C7 C8 C3 121.2(3) . .
C7 C8 H8 119.4 . .
C10 C9 N3 120.6(2) . .
C10 C9 C14 118.7(3) . .
C14 C9 N3 120.7(2) . .
C9 C10 H10 119.7 . .
C11 C10 C9 120.7(3) . .
C11 C10 H10 119.7 . .
C10 C11 H11 120.2 . .
C12 C11 C10 119.6(3) . .
C12 C11 H11 120.2 . .
C11 C12 Br1 120.2(2) . .
C13 C12 Br1 119.0(2) . .
C13 C12 C11 120.8(3) . .
C12 C13 H13 120.2 . .
C12 C13 C14 119.5(3) . .
C14 C13 H13 120.2 . .
C9 C14 H14 119.7 . .
C13 C14 C9 120.6(3) . .
C13 C14 H14 119.7 . .
C16 C15 N3 120.6(3) . .
C16 C15 C20 118.7(3) . .
C20 C15 N3 120.6(3) . .
C15 C16 H16 119.9 . .
C15 C16 C17 120.3(3) . .
C17 C16 H16 119.9 . .
C16 C17 H17 119.2 . .
C18 C17 C16 121.6(3) . .
C18 C17 H17 119.2 . .
C17 C18 C19 117.5(3) . .
C17 C18 C21 122.0(2) . .
C19 C18 C21 120.5(3) . .
C18 C19 H19 119.3 . .
C20 C19 C18 121.5(3) . .
C20 C19 H19 119.3 . .
C15 C20 C19 120.4(3) . .
C15 C20 H20 119.8 . .
C19 C20 H20 119.8 . .
N1 C21 C18 113.4(2) 3_666 .
N1 C21 H21A 108.9 3_666 .
N1 C21 H21B 108.9 3_666 .
C18 C21 H21A 108.9 . .
C18 C21 H21B 108.9 . .
H21A C21 H21B 107.7 . .
C8S C7S C12S 120.0 . .
C8S C7S I2S 119.6(4) . .
C12S C7S I2S 120.2(4) . .
C7S C8S H8S 120.0 . .
C9S C8S C7S 120.0 . .
C9S C8S H8S 120.0 . .
C8S C9S H9S 120.0 . .
C8S C9S C10S 120.0 . .
C10S C9S H9S 120.0 . .
C9S C10S H10S 120.0 . .
C11S C10S C9S 120.0 . .
C11S C10S H10S 120.0 . .
C10S C11S H11S 120.0 . .
C12S C11S C10S 120.0 . .
C12S C11S H11S 120.0 . .
C7S C12S H12S 120.0 . .
C11S C12S C7S 120.0 . .
C11S C12S H12S 120.0 . .
C2S C1S C6S 120.0 . .
C2S C1S I1S 120.4(3) . .
C6S C1S I1S 119.6(3) . .
C1S C2S H2S 120.0 . .
C3S C2S C1S 120.0 . .
C3S C2S H2S 120.0 . .
C2S C3S H3S 120.0 . .
C2S C3S C4S 120.0 . .
C4S C3S H3S 120.0 . .
C3S C4S H4S 120.0 . .
C5S C4S C3S 120.0 . .
C5S C4S H4S 120.0 . .
C4S C5S H5S 120.0 . .
C4S C5S C6S 120.0 . .
C6S C5S H5S 120.0 . .
C1S C6S H6S 120.0 . .
C5S C6S C1S 120.0 . .
C5S C6S H6S 120.0 . .

loop_
_geom_bond_atom_site_label_1
_geom_bond_atom_site_label_2
_geom_bond_distance
_geom_bond_site_symmetry_2
Br1 C12 1.896(3) .
O1 C1 1.238(3) .
N1 H1 0.823(18) .
N1 C1 1.352(3) .
N1 C21 1.455(3) 3_666
N2 H2 0.820(17) .
N2 C1 1.354(3) .
N2 C2 1.455(3) .
N3 C6 1.423(3) .
N3 C9 1.410(3) .
N3 C15 1.429(3) .
C2 H2A 0.9900 .
C2 H2B 0.9900 .
C2 C3 1.515(4) .
C3 C4 1.383(4) .
C3 C8 1.393(4) .
C4 H4 0.9500 .
C4 C5 1.388(4) .
C5 H5 0.9500 .
C5 C6 1.390(4) .
C6 C7 1.388(4) .
C7 H7 0.9500 .
C7 C8 1.380(4) .
C8 H8 0.9500 .
C9 C10 1.391(4) .
C9 C14 1.391(4) .
C10 H10 0.9500 .
C10 C11 1.379(4) .
C11 H11 0.9500 .
C11 C12 1.379(4) .
C12 C13 1.375(4) .
C13 H13 0.9500 .
C13 C14 1.384(4) .
C14 H14 0.9500 .
C15 C16 1.378(4) .
C15 C20 1.383(4) .
C16 H16 0.9500 .
C16 C17 1.394(4) .
C17 H17 0.9500 .
C17 C18 1.375(4) .
C18 C19 1.387(4) .
C18 C21 1.503(3) .
C19 H19 0.9500 .
C19 C20 1.385(4) .
C20 H20 0.9500 .
C21 H21A 0.9900 .
C21 H21B 0.9900 .
C7S C8S 1.3900 .
C7S C12S 1.3900 .
C7S I2S 2.069(10) .
C8S H8S 0.9500 .
C8S C9S 1.3900 .
C9S H9S 0.9500 .
C9S C10S 1.3900 .
C10S H10S 0.9500 .
C10S C11S 1.3900 .
C11S H11S 0.9500 .
C11S C12S 1.3900 .
C12S H12S 0.9500 .
C1S C2S 1.3900 .
C1S C6S 1.3900 .
C1S I1S 2.102(10) .
C2S H2S 0.9500 .
C2S C3S 1.3900 .
C3S H3S 0.9500 .
C3S C4S 1.3900 .
C4S H4S 0.9500 .
C4S C5S 1.3900 .
C5S H5S 0.9500 .
C5S C6S 1.3900 .
C6S H6S 0.9500 .

loop_
_geom_hbond_atom_site_label_D
_geom_hbond_atom_site_label_H
_geom_hbond_atom_site_label_A
_geom_hbond_distance_DH
_geom_hbond_distance_HA
_geom_hbond_distance_DA
_geom_hbond_angle_DHA
_geom_hbond_site_symmetry_A
_geom_hbond_publ_flag
N1 H1 O1 0.823(18) 2.09(2) 2.867(3) 158(3) 1_545 yes
N2 H2 O1 0.820(17) 2.21(2) 2.961(3) 153(3) 1_545 yes
